data_7208945
loop_
_publ_author_name
'Peng, Guo'
'Ma, Li'
'Liang, Li'
'Ma, Yingzhao'
'Yang, Chengfeng'
'Deng, Hong'

_publ_section_title
;
 3d--4f Heterometallic coordination polymers constructed by tetranuclear
 lanthanide-based cluster as secondary building unit
;
_journal_issue 5
_journal_name_full CrystEngComm
_journal_page_first 922
_journal_paper_doi 10.1039/c2ce26277k
_journal_volume 15
_journal_year 2013
_chemical_formula_moiety 'C40 H36 Eu4 N6 O36 S2 Zn, 5H2O'
_chemical_formula_sum 'C40 H46 Eu4 N6 O41 S2 Zn'
_chemical_formula_weight 2004.16
_chemical_name_systematic
;
?
;
_space_group_IT_number 2
_symmetry_cell_setting triclinic
_symmetry_space_group_name_Hall '-P 1'
_symmetry_space_group_name_H-M 'P -1'
_atom_sites_solution_hydrogens geom
_atom_sites_solution_primary direct
_atom_sites_solution_secondary difmap
_audit_creation_method SHELXL-97
_cell_angle_alpha 105.8680(10)
_cell_angle_beta 98.2301(10)
_cell_angle_gamma 115.6490(11)
_cell_formula_units_Z 1
_cell_length_a 11.0516(8)
_cell_length_b 12.4783(10)
_cell_length_c 12.7662(10)
_cell_measurement_reflns_used 5136
_cell_measurement_temperature 296(2)
_cell_measurement_theta_max 25.20
_cell_measurement_theta_min 1.74
_cell_volume 1455.5(2)
_computing_cell_refinement 'Apex2 (Bruker, 2005)'
_computing_data_collection 'Apex2 (Bruker, 2005)'
_computing_data_reduction 'Apex2 (Bruker, 2005)'
_computing_molecular_graphics 'SHELXTL 6.12'
_computing_publication_material 'SHELXTL 6.12'
_computing_structure_refinement 'SHELXTL 6.12'
_computing_structure_solution 'SHELXTL 6.12 (Bruker, 2000-2003)'
_diffrn_ambient_temperature 296(2)
_diffrn_measured_fraction_theta_full 0.982
_diffrn_measured_fraction_theta_max 0.982
_diffrn_measurement_device_type 'Bruker AXS SMART APEX CCD diffractometer'
_diffrn_measurement_method '\w scans'
_diffrn_radiation_monochromator graphite
_diffrn_radiation_source 'fine-focus sealed tube'
_diffrn_radiation_type MoK\a
_diffrn_radiation_wavelength 0.71073
_diffrn_reflns_av_R_equivalents 0.0168
_diffrn_reflns_av_sigmaI/netI 0.0344
_diffrn_reflns_limit_h_max 13
_diffrn_reflns_limit_h_min -13
_diffrn_reflns_limit_k_max 14
_diffrn_reflns_limit_k_min -14
_diffrn_reflns_limit_l_max 15
_diffrn_reflns_limit_l_min -7
_diffrn_reflns_number 7505
_diffrn_reflns_theta_full 25.20
_diffrn_reflns_theta_max 25.20
_diffrn_reflns_theta_min 1.74
_diffrn_standards_number 0
_exptl_absorpt_coefficient_mu 4.841
_exptl_absorpt_correction_T_max 0.4161
_exptl_absorpt_correction_T_min 0.3274
_exptl_absorpt_correction_type multi-scan
_exptl_absorpt_process_details 'Apex2 (Bruker, 2005)'
_exptl_crystal_colour colorless
_exptl_crystal_density_diffrn 2.286
_exptl_crystal_density_method 'not measured'
_exptl_crystal_description block
_exptl_crystal_F_000 970
_exptl_crystal_size_max 0.25
_exptl_crystal_size_mid 0.20
_exptl_crystal_size_min 0.18
_refine_diff_density_max 1.031
_refine_diff_density_min -1.014
_refine_diff_density_rms 0.131
_refine_ls_extinction_method none
_refine_ls_goodness_of_fit_ref 1.036
_refine_ls_hydrogen_treatment constr
_refine_ls_matrix_type full
_refine_ls_number_parameters 440
_refine_ls_number_reflns 5136
_refine_ls_number_restraints 0
_refine_ls_restrained_S_all 1.036
_refine_ls_R_factor_all 0.0359
_refine_ls_R_factor_gt 0.0280
_refine_ls_shift/su_max 0.001
_refine_ls_shift/su_mean 0.000
_refine_ls_structure_factor_coef Fsqd
_refine_ls_weighting_details 'calc w=1/[\s^2^(Fo^2^)+(0.0357P)^2^+1.7396P] where P=(Fo^2^+2Fc^2^)/3'
_refine_ls_weighting_scheme calc
_refine_ls_wR_factor_gt 0.0653
_refine_ls_wR_factor_ref 0.0697
_reflns_number_gt 4346
_reflns_number_total 5136
_reflns_threshold_expression >2sigma(I)
_cod_data_source_file c2ce26277k.txt
_cod_data_source_block 1
_cod_original_cell_volume 1455.50(19)
_cod_original_sg_symbol_Hall -P1
_cod_original_sg_symbol_H-M P-1
_cod_database_code 7208945

loop_
_symmetry_equiv_pos_as_xyz
'x, y, z'
'-x, -y, -z'

loop_
_atom_site_label
_atom_site_type_symbol
_atom_site_fract_x
_atom_site_fract_y
_atom_site_fract_z
_atom_site_U_iso_or_equiv
_atom_site_adp_type
_atom_site_occupancy
_atom_site_symmetry_multiplicity
_atom_site_calc_flag
_atom_site_refinement_flags
_atom_site_disorder_assembly
_atom_site_disorder_group
C1 C 0.4018(5) 0.0130(4) 0.1233(4) 0.0179(10) Uani 1 1 d . . .
C2 C 0.3751(5) -0.1048(5) 0.0491(4) 0.0234(11) Uani 1 1 d . . .
H2 H 0.2894 -0.1596 -0.0080 0.028 Uiso 1 1 calc R . .
C3 C 0.4771(6) -0.1390(5) 0.0613(5) 0.0285(13) Uani 1 1 d . . .
H3 H 0.4612 -0.2179 0.0135 0.034 Uiso 1 1 calc R . .
C4 C 0.6042(6) -0.0537(5) 0.1463(5) 0.0281(12) Uani 1 1 d . . .
H4 H 0.6757 -0.0739 0.1561 0.034 Uiso 1 1 calc R . .
C5 C 0.6227(5) 0.0613(5) 0.2157(4) 0.0209(11) Uani 1 1 d . . .
C6 C 0.7554(5) 0.1590(5) 0.3099(4) 0.0203(11) Uani 1 1 d . . .
C7 C 0.2992(5) 0.0619(5) 0.1163(4) 0.0208(11) Uani 1 1 d . . .
C8 C 0.8535(5) 0.5293(5) 0.2014(4) 0.0212(11) Uani 1 1 d . . .
C9 C 0.8285(6) 0.5068(5) 0.0869(5) 0.0271(12) Uani 1 1 d . . .
H9 H 0.7454 0.4370 0.0342 0.032 Uiso 1 1 calc R . .
C10 C 0.9290(6) 0.5897(5) 0.0506(5) 0.0334(14) Uani 1 1 d . . .
H10 H 0.9143 0.5769 -0.0264 0.040 Uiso 1 1 calc R . .
C11 C 1.0511(6) 0.6912(5) 0.1317(5) 0.0314(13) Uani 1 1 d . . .
H11 H 1.1198 0.7489 0.1102 0.038 Uiso 1 1 calc R . .
C12 C 1.0705(5) 0.7065(5) 0.2456(5) 0.0230(11) Uani 1 1 d . . .
C13 C 1.1999(6) 0.8159(5) 0.3409(5) 0.0327(14) Uani 1 1 d . . .
C14 C 0.7505(5) 0.4519(4) 0.2515(4) 0.0186(11) Uani 1 1 d . . .
C15 C 0.0247(6) -0.0138(6) 0.2356(5) 0.0361(14) Uani 1 1 d . . .
H15 H 0.1098 0.0612 0.2551 0.043 Uiso 1 1 calc R . .
C16 C -0.0131(7) -0.0595(6) 0.3203(5) 0.0378(15) Uani 1 1 d . . .
H16 H 0.0473 -0.0173 0.3946 0.045 Uiso 1 1 calc R . .
C17 C -0.1412(7) -0.1682(6) 0.2930(5) 0.0346(14) Uani 1 1 d . A .
C18 C -0.2263(6) -0.2310(6) 0.1796(5) 0.0336(14) Uani 1 1 d . . .
H18 H -0.3132 -0.3046 0.1584 0.040 Uiso 1 1 calc R . .
C19 C -0.1797(6) -0.1825(5) 0.0998(5) 0.0303(13) Uani 1 1 d . . .
H19 H -0.2354 -0.2266 0.0239 0.036 Uiso 1 1 calc R . .
C20 C -0.1885(8) -0.2188(7) 0.3823(7) 0.0499(19) Uani 1 1 d . . .
Eu1 Eu 0.55615(2) 0.29746(2) 0.35122(2) 0.01656(8) Uani 1 1 d . . .
Eu2 Eu 1.01082(2) 0.66984(2) 0.49045(2) 0.01743(8) Uani 1 1 d . . .
N1 N 0.5236(4) 0.0949(4) 0.2059(3) 0.0171(9) Uani 1 1 d . . .
N2 N 0.9732(4) 0.6276(4) 0.2801(3) 0.0200(9) Uani 1 1 d . . .
N3 N -0.0574(5) -0.0742(4) 0.1265(4) 0.0257(10) Uani 1 1 d . . .
O1 O 0.8545(4) 0.1386(3) 0.3311(3) 0.0318(9) Uani 1 1 d . . .
O2 O 0.7615(3) 0.2638(3) 0.3679(3) 0.0207(8) Uani 1 1 d . . .
O3 O 0.3374(4) 0.1698(3) 0.1924(3) 0.0266(8) Uani 1 1 d . . .
O4 O 0.1860(4) -0.0062(3) 0.0373(3) 0.0273(8) Uani 1 1 d . . .
O5 O 1.2885(5) 0.8986(4) 0.3168(4) 0.0556(14) Uani 1 1 d . . .
O6 O 1.2037(4) 0.8113(4) 0.4399(3) 0.0420(11) Uani 1 1 d . . .
O7 O 0.7807(3) 0.4932(3) 0.3608(3) 0.0202(7) Uani 1 1 d . . .
O8 O 0.6385(4) 0.3531(3) 0.1897(3) 0.0288(9) Uani 1 1 d . . .
O9 O -0.0980(5) -0.2150(4) 0.4566(3) 0.0362(10) Uani 1 1 d . . .
O10 O -0.281(4) -0.211(7) 0.409(4) 0.052(12) Uani 0.39(7) 1 d P A 1
O10' O -0.330(3) -0.288(4) 0.360(3) 0.052(7) Uani 0.61(7) 1 d P A 2
O11 O 0.9289(3) 0.4970(3) 0.5765(3) 0.0219(8) Uani 1 1 d . . .
O12 O 0.8470(4) 0.6443(3) 0.6140(3) 0.0301(9) Uani 1 1 d . . .
O13 O 0.8430(4) 0.5303(4) 0.7413(3) 0.0349(10) Uani 1 1 d . . .
O14 O 0.6802(4) 0.4188(3) 0.5517(3) 0.0316(9) Uani 1 1 d . . .
O1W O 0.5028(4) 0.1379(3) 0.4360(3) 0.0365(10) Uani 1 1 d . . .
H1A H 0.5657 0.1269 0.4703 0.055 Uiso 1 1 d R . .
H1B H 0.4352 0.0644 0.3914 0.055 Uiso 1 1 d R . .
O2W O 0.4966(4) 0.4597(4) 0.3328(4) 0.0503(13) Uani 1 1 d . . .
H2A H 0.4310 0.4777 0.3224 0.075 Uiso 1 1 d R . .
H2B H 0.5723 0.5236 0.3375 0.075 Uiso 1 1 d R . .
O4W O 0.1054(4) 0.1962(3) 0.1249(3) 0.0350(9) Uani 1 1 d . . .
H4B H 0.0884 0.2510 0.1653 0.052 Uiso 1 1 d R . .
H4A H 0.1871 0.2203 0.1647 0.052 Uiso 1 1 d R . .
O5W O 0.6284(8) 0.3595(7) 0.8078(5) 0.146(4) Uani 1 1 d . . .
H5A H 0.6608 0.3127 0.8223 0.219 Uiso 1 1 d R . .
H5B H 0.6727 0.3953 0.7669 0.219 Uiso 1 1 d R . .
O7W O 0.4358(12) 0.0959(11) 0.6216(10) 0.077(3) Uani 0.50 1 d P . .
H7A H 0.3840 0.0472 0.5533 0.115 Uiso 0.50 1 d PR . .
H7B H 0.4045 0.1457 0.6477 0.115 Uiso 0.50 1 d PR . .
S1 S 0.82261(13) 0.52156(12) 0.62422(10) 0.0199(3) Uani 1 1 d . . .
Zn3 Zn 0.0000 0.0000 0.0000 0.02112(19) Uani 1 2 d S . .
O3W O 0.3681(5) 0.2909(5) 0.4346(4) 0.0595(15) Uani 1 1 d . . .
H3A H 0.3309 0.2353 0.4635 0.089 Uiso 1 1 d R . .
H3B H 0.3100 0.3156 0.4175 0.089 Uiso 1 1 d R . .
O6W O 0.5495(7) 0.5275(8) 0.9080(7) 0.144(4) Uani 1 1 d . . .
H6A H 0.5260 0.5829 0.9035 0.216 Uiso 1 1 d R . .
H6B H 0.6379 0.5669 0.9396 0.216 Uiso 1 1 d R . .

loop_
_atom_site_aniso_label
_atom_site_aniso_U_11
_atom_site_aniso_U_22
_atom_site_aniso_U_33
_atom_site_aniso_U_23
_atom_site_aniso_U_13
_atom_site_aniso_U_12
C1 0.011(2) 0.020(2) 0.018(3) 0.009(2) 0.004(2) 0.003(2)
C2 0.019(3) 0.022(3) 0.017(3) 0.005(2) 0.000(2) 0.003(2)
C3 0.033(3) 0.021(3) 0.020(3) -0.002(2) 0.002(2) 0.011(2)
C4 0.026(3) 0.021(3) 0.031(3) 0.003(2) 0.001(3) 0.014(2)
C5 0.018(3) 0.019(3) 0.019(3) 0.004(2) 0.000(2) 0.007(2)
C6 0.021(3) 0.025(3) 0.016(3) 0.006(2) 0.004(2) 0.013(2)
C7 0.018(3) 0.025(3) 0.016(3) 0.007(2) 0.004(2) 0.008(2)
C8 0.022(3) 0.020(3) 0.018(3) 0.006(2) 0.005(2) 0.009(2)
C9 0.026(3) 0.027(3) 0.020(3) 0.006(2) 0.003(2) 0.008(2)
C10 0.042(4) 0.039(3) 0.019(3) 0.013(3) 0.011(3) 0.019(3)
C11 0.035(3) 0.029(3) 0.029(3) 0.017(3) 0.016(3) 0.010(3)
C12 0.023(3) 0.019(3) 0.026(3) 0.010(2) 0.008(2) 0.009(2)
C13 0.032(3) 0.026(3) 0.028(3) 0.007(3) 0.010(3) 0.006(3)
C14 0.016(2) 0.016(2) 0.021(3) 0.005(2) 0.003(2) 0.008(2)
C15 0.040(4) 0.031(3) 0.031(3) 0.016(3) 0.005(3) 0.012(3)
C16 0.062(4) 0.039(3) 0.027(3) 0.017(3) 0.021(3) 0.033(3)
C17 0.054(4) 0.045(4) 0.044(4) 0.033(3) 0.033(3) 0.042(3)
C18 0.034(3) 0.040(3) 0.043(4) 0.026(3) 0.018(3) 0.024(3)
C19 0.027(3) 0.038(3) 0.034(3) 0.018(3) 0.013(3) 0.019(3)
C20 0.070(5) 0.072(5) 0.069(5) 0.058(4) 0.049(4) 0.059(4)
Eu1 0.01481(13) 0.01680(14) 0.01482(14) 0.00436(10) 0.00198(10) 0.00683(11)
Eu2 0.01520(14) 0.01674(14) 0.01399(14) 0.00360(11) 0.00058(10) 0.00508(11)
N1 0.018(2) 0.017(2) 0.012(2) 0.0040(17) 0.0022(17) 0.0063(18)
N2 0.022(2) 0.016(2) 0.019(2) 0.0056(18) 0.0037(19) 0.0081(18)
N3 0.028(2) 0.027(2) 0.024(2) 0.010(2) 0.008(2) 0.015(2)
O1 0.027(2) 0.028(2) 0.029(2) -0.0058(17) -0.0079(17) 0.0182(17)
O2 0.0161(17) 0.0171(17) 0.0214(19) 0.0021(15) -0.0006(15) 0.0070(14)
O3 0.0198(18) 0.026(2) 0.025(2) 0.0008(17) -0.0014(16) 0.0113(16)
O4 0.0184(19) 0.028(2) 0.025(2) 0.0016(17) -0.0033(16) 0.0111(16)
O5 0.049(3) 0.036(2) 0.039(3) 0.015(2) 0.014(2) -0.014(2)
O6 0.032(2) 0.036(2) 0.022(2) 0.0076(18) 0.0010(18) -0.0089(18)
O7 0.0211(18) 0.0217(18) 0.0123(17) 0.0067(15) 0.0018(15) 0.0067(15)
O8 0.028(2) 0.0221(19) 0.0152(18) 0.0027(16) 0.0010(17) -0.0006(17)
O9 0.063(3) 0.034(2) 0.030(2) 0.0176(19) 0.021(2) 0.033(2)
O10 0.034(13) 0.10(3) 0.060(17) 0.06(2) 0.033(13) 0.041(19)
O10' 0.038(8) 0.076(17) 0.070(13) 0.056(13) 0.026(9) 0.031(10)
O11 0.0209(18) 0.0213(18) 0.0185(18) 0.0049(15) 0.0055(15) 0.0080(15)
O12 0.028(2) 0.027(2) 0.038(2) 0.0120(18) 0.0112(18) 0.0151(17)
O13 0.036(2) 0.046(2) 0.018(2) 0.0124(18) 0.0071(18) 0.016(2)
O14 0.0192(19) 0.033(2) 0.022(2) 0.0039(17) 0.0036(16) 0.0000(16)
O1W 0.041(2) 0.0206(19) 0.041(2) 0.0136(18) 0.012(2) 0.0092(18)
O2W 0.032(2) 0.035(2) 0.098(4) 0.034(3) 0.022(3) 0.022(2)
O4W 0.038(2) 0.032(2) 0.027(2) 0.0026(18) 0.0000(18) 0.0183(19)
O5W 0.129(6) 0.144(7) 0.059(4) 0.053(5) 0.019(4) -0.027(5)
O7W 0.101(9) 0.103(9) 0.069(8) 0.055(7) 0.051(7) 0.065(8)
S1 0.0186(6) 0.0222(6) 0.0122(6) 0.0031(5) 0.0023(5) 0.0072(5)
Zn3 0.0173(4) 0.0263(4) 0.0182(4) 0.0096(4) 0.0035(3) 0.0093(4)
O3W 0.048(3) 0.126(5) 0.052(3) 0.058(3) 0.033(3) 0.063(3)
O6W 0.066(4) 0.156(7) 0.182(8) 0.133(7) -0.021(5) 0.008(4)

loop_
_atom_type_symbol
_atom_type_description
_atom_type_scat_dispersion_real
_atom_type_scat_dispersion_imag
_atom_type_scat_source
C C 0.0033 0.0016 'International Tables Vol C Tables 4.2.6.8 and 6.1.1.4'
H H 0.0000 0.0000 'International Tables Vol C Tables 4.2.6.8 and 6.1.1.4'
N N 0.0061 0.0033 'International Tables Vol C Tables 4.2.6.8 and 6.1.1.4'
O O 0.0106 0.0060 'International Tables Vol C Tables 4.2.6.8 and 6.1.1.4'
Zn Zn 0.2839 1.4301 'International Tables Vol C Tables 4.2.6.8 and 6.1.1.4'
Eu Eu -0.1578 3.6682 'International Tables Vol C Tables 4.2.6.8 and 6.1.1.4'
S S 0.1246 0.1234 'International Tables Vol C Tables 4.2.6.8 and 6.1.1.4'

loop_
_geom_angle_atom_site_label_1
_geom_angle_atom_site_label_2
_geom_angle_atom_site_label_3
_geom_angle
_geom_angle_site_symmetry_1
_geom_angle_site_symmetry_3
N1 C1 C2 122.5(5) . .
N1 C1 C7 113.9(4) . .
C2 C1 C7 123.6(4) . .
C3 C2 C1 119.0(5) . .
C3 C2 H2 120.5 . .
C1 C2 H2 120.5 . .
C2 C3 C4 118.7(5) . .
C2 C3 H3 120.6 . .
C4 C3 H3 120.6 . .
C5 C4 C3 118.8(5) . .
C5 C4 H4 120.6 . .
C3 C4 H4 120.6 . .
N1 C5 C4 123.1(5) . .
N1 C5 C6 114.2(4) . .
C4 C5 C6 122.7(5) . .
O1 C6 O2 121.7(4) . .
O1 C6 C5 121.1(4) . .
O2 C6 C5 117.2(4) . .
O4 C7 O3 126.3(5) . .
O4 C7 C1 117.7(4) . .
O3 C7 C1 116.1(4) . .
N2 C8 C9 122.3(5) . .
N2 C8 C14 113.4(4) . .
C9 C8 C14 124.3(5) . .
C8 C9 C10 119.2(5) . .
C8 C9 H9 120.4 . .
C10 C9 H9 120.4 . .
C11 C10 C9 118.3(5) . .
C11 C10 H10 120.8 . .
C9 C10 H10 120.8 . .
C10 C11 C12 119.4(5) . .
C10 C11 H11 120.3 . .
C12 C11 H11 120.3 . .
N2 C12 C11 122.1(5) . .
N2 C12 C13 114.6(5) . .
C11 C12 C13 123.3(5) . .
O5 C13 O6 126.8(5) . .
O5 C13 C12 118.3(5) . .
O6 C13 C12 114.9(5) . .
O8 C14 O7 121.3(4) . .
O8 C14 C8 121.2(5) . .
O7 C14 C8 117.5(4) . .
N3 C15 C16 122.2(5) . .
N3 C15 H15 118.9 . .
C16 C15 H15 118.9 . .
C17 C16 C15 119.4(6) . .
C17 C16 H16 120.3 . .
C15 C16 H16 120.3 . .
C16 C17 C18 118.4(5) . .
C16 C17 C20 121.2(6) . .
C18 C17 C20 120.4(6) . .
C19 C18 C17 119.0(5) . .
C19 C18 H18 120.5 . .
C17 C18 H18 120.5 . .
N3 C19 C18 122.9(6) . .
N3 C19 H19 118.5 . .
C18 C19 H19 118.5 . .
O10 C20 O9 117.1(15) . .
O9 C20 O10' 125.9(7) . .
O10 C20 C17 118.2(12) . .
O9 C20 C17 117.6(6) . .
O10' C20 C17 115.0(10) . .
O14 Eu1 O1W 75.44(13) . .
O14 Eu1 O2W 92.33(15) . .
O1W Eu1 O2W 141.21(14) . .
O14 Eu1 O3 150.82(12) . .
O1W Eu1 O3 95.00(13) . .
O2W Eu1 O3 77.87(14) . .
O14 Eu1 O3W 76.94(14) . .
O1W Eu1 O3W 72.84(15) . .
O2W Eu1 O3W 68.54(15) . .
O3 Eu1 O3W 73.90(14) . .
O14 Eu1 O2 79.21(12) . .
O1W Eu1 O2 75.58(12) . .
O2W Eu1 O2 139.00(12) . .
O3 Eu1 O2 125.74(11) . .
O3W Eu1 O2 144.20(13) . .
O14 Eu1 O8 125.82(11) . .
O1W Eu1 O8 142.65(13) . .
O2W Eu1 O8 73.82(14) . .
O3 Eu1 O8 78.16(12) . .
O3W Eu1 O8 136.75(14) . .
O2 Eu1 O8 79.04(12) . .
O14 Eu1 N1 134.81(13) . .
O1W Eu1 N1 71.70(13) . .
O2W Eu1 N1 132.45(15) . .
O3 Eu1 N1 63.08(12) . .
O3W Eu1 N1 120.11(16) . .
O2 Eu1 N1 63.27(11) . .
O8 Eu1 N1 72.56(12) . .
O14 Eu1 O7 74.62(11) . .
O1W Eu1 O7 135.82(12) . .
O2W Eu1 O7 71.58(12) . .
O3 Eu1 O7 125.96(11) . .
O3W Eu1 O7 129.25(15) . .
O2 Eu1 O7 67.47(11) . .
O8 Eu1 O7 51.21(10) . .
N1 Eu1 O7 109.77(11) . .
O14 Eu1 H2B 87.1 . .
O1W Eu1 H2B 152.6 . .
O2W Eu1 H2B 16.9 . .
O3 Eu1 H2B 90.1 . .
O3W Eu1 H2B 82.9 . .
O2 Eu1 H2B 122.2 . .
O8 Eu1 H2B 64.7 . .
N1 Eu1 H2B 133.5 . .
O7 Eu1 H2B 54.7 . .
O9 Eu2 O6 86.66(15) 1_665 .
O9 Eu2 O11 151.17(13) 1_665 2_766
O6 Eu2 O11 89.24(13) . 2_766
O9 Eu2 O7 80.01(13) 1_665 .
O6 Eu2 O7 127.28(12) . .
O11 Eu2 O7 79.91(11) 2_766 .
O9 Eu2 O1 81.47(13) 1_665 2_766
O6 Eu2 O1 76.98(13) . 2_766
O11 Eu2 O1 125.24(12) 2_766 2_766
O7 Eu2 O1 148.09(12) . 2_766
O9 Eu2 O2 131.75(13) 1_665 2_766
O6 Eu2 O2 71.56(13) . 2_766
O11 Eu2 O2 72.97(11) 2_766 2_766
O7 Eu2 O2 146.97(11) . 2_766
O1 Eu2 O2 52.33(11) 2_766 2_766
O9 Eu2 N2 76.26(13) 1_665 .
O6 Eu2 N2 63.68(13) . .
O11 Eu2 N2 76.36(12) 2_766 .
O7 Eu2 N2 63.62(11) . .
O1 Eu2 N2 135.37(13) 2_766 .
O2 Eu2 N2 125.18(12) 2_766 .
O9 Eu2 O12 75.27(13) 1_665 .
O6 Eu2 O12 148.40(13) . .
O11 Eu2 O12 118.85(11) 2_766 .
O7 Eu2 O12 75.40(11) . .
O1 Eu2 O12 74.88(12) 2_766 .
O2 Eu2 O12 101.45(12) 2_766 .
N2 Eu2 O12 133.20(13) . .
O9 Eu2 O11 127.25(12) 1_665 .
O6 Eu2 O11 145.34(14) . .
O11 Eu2 O11 64.68(12) 2_766 .
O7 Eu2 O11 72.66(11) . .
O1 Eu2 O11 98.99(12) 2_766 .
O2 Eu2 O11 78.83(11) 2_766 .
N2 Eu2 O11 125.28(11) . .
O12 Eu2 O11 54.77(11) . .
O9 Eu2 C6 105.68(14) 1_665 2_766
O6 Eu2 C6 70.49(14) . 2_766
O11 Eu2 C6 99.74(13) 2_766 2_766
O7 Eu2 C6 162.07(13) . 2_766
O1 Eu2 C6 25.69(12) 2_766 2_766
O2 Eu2 C6 26.79(12) 2_766 2_766
N2 Eu2 C6 133.99(13) . 2_766
O12 Eu2 C6 89.44(13) . 2_766
O11 Eu2 C6 90.87(13) . 2_766
O9 Eu2 Eu2 150.72(10) 1_665 2_766
O6 Eu2 Eu2 119.48(11) . 2_766
O11 Eu2 Eu2 33.32(8) 2_766 2_766
O7 Eu2 Eu2 73.62(8) . 2_766
O1 Eu2 Eu2 115.29(9) 2_766 2_766
O2 Eu2 Eu2 73.36(7) 2_766 2_766
N2 Eu2 Eu2 102.42(9) . 2_766
O12 Eu2 Eu2 85.83(8) . 2_766
O11 Eu2 Eu2 31.37(7) . 2_766
C6 Eu2 Eu2 96.12(10) 2_766 2_766
C5 N1 C1 118.0(4) . .
C5 N1 Eu1 120.9(3) . .
C1 N1 Eu1 120.8(3) . .
C12 N2 C8 118.7(4) . .
C12 N2 Eu2 120.1(3) . .
C8 N2 Eu2 121.2(3) . .
C15 N3 C19 118.1(5) . .
C15 N3 Zn3 121.5(4) . .
C19 N3 Zn3 120.4(4) . .
C6 O1 Eu2 94.5(3) . 2_766
C6 O2 Eu1 123.4(3) . .
C6 O2 Eu2 90.8(3) . 2_766
Eu1 O2 Eu2 141.65(14) . 2_766
C7 O3 Eu1 125.6(3) . .
C7 O4 Zn3 133.9(3) . .
C13 O6 Eu2 125.9(3) . .
C14 O7 Eu2 123.7(3) . .
C14 O7 Eu1 91.8(3) . .
Eu2 O7 Eu1 142.77(14) . .
C14 O8 Eu1 95.6(3) . .
C20 O9 Eu2 141.9(4) . 1_445
S1 O11 Eu2 141.86(19) . 2_766
S1 O11 Eu2 99.34(17) . .
Eu2 O11 Eu2 115.32(12) 2_766 .
S1 O12 Eu2 100.89(17) . .
S1 O14 Eu1 138.1(2) . .
Eu1 O1W H1A 122.8 . .
Eu1 O1W H1B 113.0 . .
H1A O1W H1B 107.7 . .
Eu1 O2W H2A 145.6 . .
Eu1 O2W H2B 106.7 . .
H2A O2W H2B 107.7 . .
Zn3 O4W H4B 141.6 . .
Zn3 O4W H4A 113.3 . .
H4B O4W H4A 100.9 . .
H5A O5W H5B 107.7 . .
H7A O7W H7B 107.7 . .
O13 S1 O14 111.0(2) . .
O13 S1 O12 112.1(2) . .
O14 S1 O12 109.4(2) . .
O13 S1 O11 111.4(2) . .
O14 S1 O11 109.0(2) . .
O12 S1 O11 103.7(2) . .
O4 Zn3 O4 180.00(18) . 2
O4 Zn3 N3 90.80(16) . 2
O4 Zn3 N3 89.20(16) 2 2
O4 Zn3 N3 89.20(16) . .
O4 Zn3 N3 90.80(16) 2 .
N3 Zn3 N3 180.0(2) 2 .
O4 Zn3 O4W 90.12(14) . .
O4 Zn3 O4W 89.88(14) 2 .
N3 Zn3 O4W 88.83(15) 2 .
N3 Zn3 O4W 91.17(15) . .
O4 Zn3 O4W 89.88(14) . 2
O4 Zn3 O4W 90.12(14) 2 2
N3 Zn3 O4W 91.17(15) 2 2
N3 Zn3 O4W 88.83(15) . 2
O4W Zn3 O4W 180.0(3) . 2
Eu1 O3W H3A 120.2 . .
Eu1 O3W H3B 127.6 . .
H3A O3W H3B 107.7 . .
H6A O6W H6B 107.7 . .

loop_
_geom_bond_atom_site_label_1
_geom_bond_atom_site_label_2
_geom_bond_distance
_geom_bond_site_symmetry_2
C1 N1 1.335(6) .
C1 C2 1.388(7) .
C1 C7 1.505(7) .
C2 C3 1.370(7) .
C2 H2 0.9300 .
C3 C4 1.386(7) .
C3 H3 0.9300 .
C4 C5 1.373(7) .
C4 H4 0.9300 .
C5 N1 1.333(6) .
C5 C6 1.492(7) .
C6 O1 1.237(6) .
C6 O2 1.282(6) .
C6 Eu2 2.845(5) 2_766
C7 O4 1.247(6) .
C7 O3 1.269(6) .
C8 N2 1.344(6) .
C8 C9 1.373(7) .
C8 C14 1.494(7) .
C9 C10 1.390(7) .
C9 H9 0.9300 .
C10 C11 1.379(8) .
C10 H10 0.9300 .
C11 C12 1.385(7) .
C11 H11 0.9300 .
C12 N2 1.333(6) .
C12 C13 1.514(8) .
C13 O5 1.227(7) .
C13 O6 1.276(7) .
C14 O8 1.242(6) .
C14 O7 1.284(6) .
C15 N3 1.343(7) .
C15 C16 1.389(8) .
C15 H15 0.9300 .
C16 C17 1.380(8) .
C16 H16 0.9300 .
C17 C18 1.395(9) .
C17 C20 1.500(8) .
C18 C19 1.373(8) .
C18 H18 0.9300 .
C19 N3 1.343(7) .
C19 H19 0.9300 .
C20 O10 1.161(18) .
C20 O9 1.250(8) .
Eu1 O14 2.408(4) .
Eu1 O1W 2.414(4) .
Eu1 O2W 2.441(4) .
Eu1 O3 2.447(3) .
Eu1 O3W 2.448(4) .
Eu1 O2 2.471(3) .
Eu1 O8 2.517(3) .
Eu1 N1 2.534(4) .
Eu1 O7 2.576(3) .
Eu1 H2B 2.8052 .
Eu2 O9 2.321(4) 1_665
Eu2 O6 2.416(4) .
Eu2 O11 2.429(3) 2_766
Eu2 O7 2.452(3) .
Eu2 O1 2.468(3) 2_766
Eu2 O2 2.522(3) 2_766
Eu2 N2 2.526(4) .
Eu2 O12 2.541(4) .
Eu2 O11 2.563(3) .
N3 Zn3 2.115(4) .
O1 Eu2 2.468(3) 2_766
O2 Eu2 2.522(3) 2_766
O4 Zn3 2.082(3) .
O9 Eu2 2.321(4) 1_445
O11 S1 1.504(3) .
O11 Eu2 2.429(3) 2_766
O12 S1 1.482(4) .
O13 S1 1.445(4) .
O14 S1 1.472(4) .
O1W H1A 0.8500 .
O1W H1B 0.8500 .
O2W H2A 0.8501 .
O2W H2B 0.8500 .
O4W Zn3 2.181(4) .
O4W H4B 0.8457 .
O4W H4A 0.8458 .
O5W H5A 0.8500 .
O5W H5B 0.8501 .
O7W H7A 0.8500 .
O7W H7B 0.8501 .
Zn3 O4 2.082(3) 2
Zn3 N3 2.115(4) 2
Zn3 O4W 2.181(4) 2
O3W H3A 0.8500 .
O3W H3B 0.8500 .
O6W H6A 0.8501 .
O6W H6B 0.8500 .
